data_9011211
loop_
_publ_author_name
'Jumas, J. C.'
'Philippot, E.'
'Maurin, M.'

_publ_section_title
;
 Structure du rhodostannite synthetique
;
_journal_name_full 'Acta Crystallographica, Section B'
_journal_page_first 2195
_journal_page_last 2197
_journal_paper_doi 10.1107/S0567740879008761
_journal_volume 35
_journal_year 1979
_chemical_compound_source Synthetic
_chemical_formula_sum 'Cu Fe0.5 S4 Sn1.5'
_chemical_name_mineral Rhodostannite
_space_group_IT_number 88
_symmetry_space_group_name_Hall 'I 4bw -1bw'
_symmetry_space_group_name_H-M 'I 41/a :1'
_cell_angle_alpha 90
_cell_angle_beta 90
_cell_angle_gamma 90
_cell_length_a 7.305
_cell_length_b 7.305
_cell_length_c 10.330
_cell_formula_units_Z 4
_cell_volume 551.240
_database_code_amcsd 0009688
_exptl_crystal_density_diffrn 4.793
_cod_original_sg_symbol_H-M 'I 41/a'
_cod_original_formula_sum 'Cu (Fe.5 Sn1.5) S4'
_cod_database_code 9011211

loop_
_space_group_symop_operation_xyz
x,y,z
1/2+x,1/2+y,1/2+z
1/2+y,1/2-x,1/2-z
+y,-x,-z
-y,1/2+x,1/4+z
1/2-y,+x,3/4+z
1/2+x,y,3/4-z
+x,1/2+y,1/4-z
1/2-x,1/2-y,1/2+z
-x,-y,+z
-y,x,-z
1/2-y,1/2+x,1/2-z
1/2+y,-x,3/4+z
+y,1/2-x,1/4+z
-x,1/2-y,1/4-z
1/2-x,-y,3/4-z

loop_
_atom_site_aniso_label
_atom_site_aniso_U_11
_atom_site_aniso_U_22
_atom_site_aniso_U_33
_atom_site_aniso_U_12
_atom_site_aniso_U_13
_atom_site_aniso_U_23
Cu 0.02370 0.02370 0.02000 0.00000 0.00000 0.00000
Fe 0.01380 0.01050 0.01050 -0.00010 0.00010 -0.00230
Sn 0.01380 0.01050 0.01050 -0.00010 0.00010 -0.00230
S 0.01140 0.01460 0.01080 -0.00020 0.00200 0.00040

loop_
_atom_site_label
_atom_site_fract_x
_atom_site_fract_y
_atom_site_fract_z
_atom_site_occupancy
_atom_site_U_iso_or_equiv
Cu 0.00000 0.00000 0.00000 1.00000 0.02330
Fe 0.00000 0.25000 0.62500 0.25000 0.01191
Sn 0.00000 0.25000 0.62500 0.75000 0.01191
S 0.25930 0.00010 0.12960 1.00000 0.01254

loop_
_cod_related_entry_id
_cod_related_entry_database
_cod_related_entry_code
1 AMCSD 0009688
